data_4344888
loop_
_publ_author_name
'Kodama, Shintaro'
'Taya, Nobuto'
'Inoue, Yuta'
'Ishii, Youichi'

_publ_section_title
;
 Synthesis and Interconversion of V4, V7, and V8 Oxide Clusters:
 Unexpected Formation of Neutral Heptanuclear Oxido(alkoxido)vanadium(V)
 Clusters [V7O17(OR)(4,4'-(t)Bubpy)3] (R = Et, MeOC2H4).
;
_journal_issue 13
_journal_name_full 'Inorganic chemistry'
_journal_page_first 6712
_journal_page_last 6718
_journal_paper_doi 10.1021/acs.inorgchem.6b00963
_journal_volume 55
_journal_year 2016
_chemical_formula_moiety 'C60 H91 N6 O23 V7'
_chemical_formula_sum 'C60 H91 N6 O23 V7'
_chemical_formula_weight 1621.00
_space_group_crystal_system monoclinic
_space_group_IT_number 14
_space_group_name_Hall '-P 2yn'
_space_group_name_H-M_alt 'P 1 21/n 1'
_symmetry_space_group_name_Hall '-P 2yn'
_symmetry_space_group_name_H-M 'P 1 21/n 1'
_atom_sites_solution_hydrogens geom
_atom_sites_solution_primary direct
_atom_sites_solution_secondary difmap
_cell_angle_alpha 90.0000
_cell_angle_beta 108.7690
_cell_angle_gamma 90.0000
_cell_formula_units_Z 4
_cell_length_a 16.1487
_cell_length_b 22.1042
_cell_length_c 22.1404
_cell_measurement_reflns_used 16482
_cell_measurement_temperature 93
_cell_measurement_theta_max 31.25
_cell_measurement_theta_min 2.64
_cell_volume 7482.847
_computing_cell_refinement CrystalClear
_computing_data_collection 'CrystalClear (Rigaku Inc., 2008)'
_computing_data_reduction CrystalClear
_computing_molecular_graphics 'CrystalStructure 4.2'
_computing_publication_material 'CrystalStructure 4.2 (Rigaku, 2015)'
_computing_structure_refinement 'SHELXL97 (Sheldrick, 2008)'
_computing_structure_solution 'Il Milione (Burla, et al., 2007)'
_diffrn_ambient_temperature 93
_diffrn_detector_area_resol_mean 7.111
_diffrn_measured_fraction_theta_full 0.989
_diffrn_measured_fraction_theta_max 0.989
_diffrn_measurement_device_type 'Rigaku Saturn724'
_diffrn_measurement_method \w
_diffrn_radiation_type 'Mo K\a'
_diffrn_radiation_wavelength 0.71075
_diffrn_reflns_Laue_measured_fraction_full 0.000
_diffrn_reflns_Laue_measured_fraction_max 0.000
_diffrn_reflns_limit_h_max 20
_diffrn_reflns_limit_h_min -20
_diffrn_reflns_limit_k_max 28
_diffrn_reflns_limit_k_min -28
_diffrn_reflns_limit_l_max 28
_diffrn_reflns_limit_l_min -28
_diffrn_reflns_number 61078
_diffrn_reflns_point_group_measured_fraction_full 0.000
_diffrn_reflns_point_group_measured_fraction_max 0.000
_diffrn_reflns_theta_full 27.470
_diffrn_reflns_theta_max 27.470
_diffrn_reflns_theta_min 3.057
_diffrn_standards_number 0
_exptl_absorpt_coefficient_mu 0.909
_exptl_absorpt_correction_T_max 0.861
_exptl_absorpt_correction_T_min 0.756
_exptl_absorpt_correction_type multi-scan
_exptl_absorpt_process_details 'REQAB (Rigaku, 1998)'
_exptl_crystal_colour yellow
_exptl_crystal_density_diffrn 1.439
_exptl_crystal_density_method 'not measured'
_exptl_crystal_description block
_exptl_crystal_F_000 3352.00
_exptl_crystal_size_max 0.282
_exptl_crystal_size_mid 0.209
_exptl_crystal_size_min 0.165
_platon_squeeze_details
;
;
_refine_diff_density_max 1.60
_refine_diff_density_min -0.89
_refine_ls_extinction_method none
_refine_ls_goodness_of_fit_ref 1.094
_refine_ls_hydrogen_treatment constr
_refine_ls_number_parameters 848
_refine_ls_number_reflns 16951
_refine_ls_number_restraints 0
_refine_ls_R_factor_all 0.1061
_refine_ls_R_factor_gt 0.0831
_refine_ls_shift/su_max 0.000
_refine_ls_structure_factor_coef Fsqd
_refine_ls_weighting_details 'w = 1/[\s^2^(Fo^2^)+(0.1236P)^2^+11.1886P] where P=(Fo^2^+2Fc^2^)/3'
_refine_ls_weighting_scheme calc
_refine_ls_wR_factor_gt 0.2235
_refine_ls_wR_factor_ref 0.2428
_reflns_number_gt 12931
_reflns_number_total 16951
_reflns_threshold_expression F^2^>2.0\s(F^2^)
_cod_data_source_file ic6b00963_si_002.cif
_cod_data_source_block Compound_3b
_cod_depositor_comments
;
The following automatic conversions were performed:
'_atom_site_symetry_multiplicity' tag replaced with
'_atom_site_symmetry_multiplicity' tag as specified in the
replacement file
'/usr/data/users/saulius/crontab/automatic-downloads/current/ACS/lib/lists/replacement-tags.lst'.

Automatic conversion script
Id: cif_correct_tags 4268 2015-11-12 08:31:59Z antanas 
;
_cod_original_cell_volume 7482.8466
_cod_database_code 4344888

loop_
_space_group_symop_id
_space_group_symop_operation_xyz
1 +X,+Y,+Z
2 1/2-X,1/2+Y,1/2-Z
3 -X,-Y,-Z
4 -1/2+X,-1/2-Y,-1/2+Z

loop_
_atom_site_label
_atom_site_type_symbol
_atom_site_fract_x
_atom_site_fract_y
_atom_site_fract_z
_atom_site_U_iso_or_equiv
_atom_site_adp_type
_atom_site_occupancy
_atom_site_symmetry_multiplicity
_atom_site_calc_flag
_atom_site_refinement_flags
V1 V 0.18720(5) 0.65119(3) 0.54837(3) 0.02714(18) Uani 1 1 d .
V2 V 0.30196(5) 0.54871(4) 0.69287(4) 0.0324(2) Uani 1 1 d .
V3 V 0.22486(6) 0.67341(4) 0.72210(4) 0.0337(2) Uani 1 1 d .
V4 V 0.40134(5) 0.66874(4) 0.68054(4) 0.0352(2) Uani 1 1 d .
V5 V 0.27588(6) 0.78498(4) 0.65317(4) 0.0332(2) Uani 1 1 d .
V6 V 0.06400(5) 0.60894(3) 0.63274(3) 0.02827(19) Uani 1 1 d .
V7 V 0.37900(5) 0.59738(4) 0.55795(4) 0.0356(2) Uani 1 1 d .
O1 O 0.1543(2) 0.69576(15) 0.48739(15) 0.0365(7) Uani 1 1 d .
O2 O 0.2682(2) 0.48808(15) 0.65403(16) 0.0358(7) Uani 1 1 d .
O3 O 0.2194(2) 0.66583(16) 0.79239(16) 0.0417(8) Uani 1 1 d .
O4 O 0.5016(2) 0.66394(16) 0.72296(18) 0.0455(9) Uani 1 1 d .
O5 O 0.2977(2) 0.85369(15) 0.67569(17) 0.0398(8) Uani 1 1 d .
O6 O -0.0408(2) 0.61465(15) 0.60516(16) 0.0358(7) Uani 1 1 d .
O7 O 0.3947(2) 0.60522(17) 0.49046(18) 0.0445(9) Uani 1 1 d .
O8 O 0.2410(2) 0.69266(14) 0.61479(15) 0.0306(7) Uani 1 1 d .
O9 O 0.0943(2) 0.61644(14) 0.56079(14) 0.0304(7) Uani 1 1 d .
O10 O 0.2597(2) 0.59586(15) 0.53477(16) 0.0358(7) Uani 1 1 d .
O11 O 0.2069(2) 0.59140(14) 0.68604(14) 0.0315(7) Uani 1 1 d .
O12 O 0.3729(2) 0.58320(14) 0.65641(16) 0.0360(7) Uani 1 1 d .
O13 O 0.3434(2) 0.65821(15) 0.73735(15) 0.0369(8) Uani 1 1 d .
O14 O 0.2371(2) 0.75492(15) 0.71438(15) 0.0378(8) Uani 1 1 d .
O15 O 0.1004(2) 0.67559(14) 0.67363(15) 0.0335(7) Uani 1 1 d .
O16 O 0.3832(2) 0.75216(14) 0.67511(15) 0.0342(7) Uani 1 1 d .
O17 O 0.4095(2) 0.66676(15) 0.59469(17) 0.0360(7) Uani 1 1 d .
O18 O 0.3570(3) 0.52335(17) 0.77270(18) 0.0496(10) Uani 1 1 d .
O19 O 0.5172(8) 0.4588(6) 0.8053(6) 0.079(3) Uiso 0.50 1 d P
O20 O 0.5120(9) 0.4292(7) 0.7880(7) 0.095(4) Uiso 0.50 1 d P
O21 O 0.5037(4) 0.8432(3) 0.7182(4) 0.100(2) Uani 1 1 d .
H21A H 0.4613 0.8216 0.6973 0.120 Uiso 1 1 calc R
O22 O 0.6417(9) 0.8485(7) 0.6656(7) 0.170(5) Uiso 0.75 1 d P
O23 O 0.572(2) 0.8151(17) 0.6014(18) 0.140(11) Uiso 0.25 1 d P
O27 O 0.7617(7) 0.8205(5) 0.9007(5) 0.177(4) Uiso 1 1 d .
O28 O 0.4959(6) 0.6077(4) 0.8500(4) 0.050(2) Uiso 0.50 1 d P
O29 O 0.5300(8) 0.5870(6) 0.8489(6) 0.086(3) Uiso 0.50 1 d P
N1 N 0.1427(3) 0.80760(17) 0.59826(19) 0.0342(9) Uani 1 1 d .
N2 N 0.2756(3) 0.80238(17) 0.55840(18) 0.0316(8) Uani 1 1 d .
N3 N 0.0612(2) 0.57036(17) 0.72192(17) 0.0299(8) Uani 1 1 d .
N4 N 0.0707(2) 0.51240(16) 0.62374(17) 0.0268(8) Uani 1 1 d .
N5 N 0.3765(3) 0.49882(19) 0.5563(2) 0.0379(9) Uani 1 1 d .
N6 N 0.5125(3) 0.5667(2) 0.6010(2) 0.0419(10) Uani 1 1 d .
C1 C 0.0782(4) 0.8088(2) 0.6235(3) 0.0449(13) Uani 1 1 d .
H1 H 0.0877 0.7908 0.6641 0.054 Uiso 1 1 calc R
C2 C -0.0023(4) 0.8354(2) 0.5930(3) 0.0461(13) Uani 1 1 d .
H2 H -0.0466 0.8351 0.6127 0.055 Uiso 1 1 calc R
C3 C -0.0180(3) 0.8623(2) 0.5342(3) 0.0443(13) Uani 1 1 d .
C4 C 0.0481(3) 0.8581(2) 0.5056(2) 0.0397(11) Uani 1 1 d .
H4 H 0.0388 0.8738 0.4640 0.048 Uiso 1 1 calc R
C5 C 0.1276(3) 0.8306(2) 0.5391(2) 0.0351(10) Uani 1 1 d .
C6 C 0.2023(3) 0.8258(2) 0.5155(2) 0.0313(10) Uani 1 1 d .
C7 C 0.2005(3) 0.8429(2) 0.4547(2) 0.0388(11) Uani 1 1 d .
H7 H 0.1484 0.8587 0.4254 0.047 Uiso 1 1 calc R
C8 C 0.2758(4) 0.8367(3) 0.4367(3) 0.0461(13) Uani 1 1 d .
C9 C 0.3491(3) 0.8110(3) 0.4811(3) 0.0410(11) Uani 1 1 d .
H9 H 0.4009 0.8048 0.4705 0.049 Uiso 1 1 calc R
C10 C 0.3463(3) 0.7946(2) 0.5409(2) 0.0367(11) Uani 1 1 d .
H10 H 0.3969 0.7771 0.5705 0.044 Uiso 1 1 calc R
C11 C 0.0551(3) 0.6047(2) 0.7698(2) 0.0331(10) Uani 1 1 d .
H11 H 0.0468 0.6470 0.7630 0.040 Uiso 1 1 calc R
C12 C 0.0603(3) 0.5816(2) 0.8288(2) 0.0341(10) Uani 1 1 d .
H12 H 0.0551 0.6077 0.8615 0.041 Uiso 1 1 calc R
C13 C 0.0734(3) 0.5197(2) 0.8401(2) 0.0318(10) Uani 1 1 d .
C14 C 0.0767(3) 0.4840(2) 0.7890(2) 0.0298(9) Uani 1 1 d .
H14 H 0.0832 0.4414 0.7942 0.036 Uiso 1 1 calc R
C15 C 0.0706(3) 0.5102(2) 0.7306(2) 0.0269(9) Uani 1 1 d .
C16 C 0.0741(3) 0.4764(2) 0.67405(19) 0.0278(9) Uani 1 1 d .
C17 C 0.0795(3) 0.41397(19) 0.6704(2) 0.0290(9) Uani 1 1 d .
H17 H 0.0823 0.3900 0.7066 0.035 Uiso 1 1 calc R
C18 C 0.0809(3) 0.3859(2) 0.6142(2) 0.0311(10) Uani 1 1 d .
C19 C 0.0763(3) 0.4238(2) 0.5629(2) 0.0305(9) Uani 1 1 d .
H19 H 0.0753 0.4069 0.5232 0.037 Uiso 1 1 calc R
C20 C 0.0730(3) 0.4861(2) 0.5696(2) 0.0297(9) Uani 1 1 d .
H20 H 0.0723 0.5111 0.5346 0.036 Uiso 1 1 calc R
C21 C 0.3026(3) 0.4660(2) 0.5339(3) 0.0408(12) Uani 1 1 d .
H21 H 0.2480 0.4865 0.5211 0.049 Uiso 1 1 calc R
C22 C 0.3029(3) 0.4036(2) 0.5286(3) 0.0434(12) Uani 1 1 d .
H22 H 0.2493 0.3824 0.5114 0.052 Uiso 1 1 calc R
C23 C 0.3810(4) 0.3720(3) 0.5483(3) 0.0467(13) Uani 1 1 d .
C24 C 0.4566(4) 0.4061(2) 0.5728(3) 0.0464(13) Uani 1 1 d .
H24 H 0.5116 0.3862 0.5874 0.056 Uiso 1 1 calc R
C25 C 0.4535(3) 0.4682(2) 0.5762(2) 0.0385(11) Uani 1 1 d .
C26 C 0.5316(3) 0.5077(2) 0.6001(3) 0.0387(11) Uani 1 1 d .
C27 C 0.6160(3) 0.4856(3) 0.6229(3) 0.0440(12) Uani 1 1 d .
H27 H 0.6264 0.4433 0.6224 0.053 Uiso 1 1 calc R
C28 C 0.6860(4) 0.5256(3) 0.6466(3) 0.0467(13) Uani 1 1 d .
C29 C 0.6660(4) 0.5863(3) 0.6467(3) 0.0517(14) Uani 1 1 d .
H29 H 0.7115 0.6152 0.6619 0.062 Uiso 1 1 calc R
C30 C 0.5797(3) 0.6050(3) 0.6246(3) 0.0467(13) Uani 1 1 d .
H30 H 0.5675 0.6469 0.6263 0.056 Uiso 1 1 calc R
C31 C -0.1038(4) 0.8960(3) 0.5018(3) 0.0540(15) Uani 1 1 d .
C32 C -0.1640(11) 0.8975(8) 0.5455(8) 0.079(4) Uiso 0.50 1 d P
C33 C -0.1099(9) 0.9510(6) 0.5408(7) 0.063(3) Uiso 0.50 1 d P
C34 C -0.0763(11) 0.9652(8) 0.5045(9) 0.082(4) Uiso 0.50 1 d P
C35 C -0.1155(8) 0.9133(6) 0.4288(6) 0.062(3) Uiso 0.55 1 d P
C36 C -0.1514(11) 0.8724(8) 0.4397(8) 0.067(4) Uiso 0.45 1 d P
C37 C -0.1823(10) 0.8519(7) 0.4967(7) 0.069(4) Uiso 0.50 1 d P
C38 C 0.2771(5) 0.8596(4) 0.3726(3) 0.072(2) Uani 1 1 d .
C39 C 0.2043(8) 0.8176(6) 0.3220(6) 0.051(3) Uiso 0.50 1 d P
C40 C 0.2688(9) 0.9279(5) 0.3713(5) 0.133(5) Uani 1 1 d .
H40A H 0.2138 0.9394 0.3781 0.160 Uiso 1 1 calc R
H40B H 0.2691 0.9432 0.3298 0.160 Uiso 1 1 calc R
H40C H 0.3181 0.9454 0.4052 0.160 Uiso 1 1 calc R
C41 C 0.3616(5) 0.8416(4) 0.3599(3) 0.072(2) Uani 1 1 d .
H41A H 0.3594 0.8558 0.3175 0.086 Uiso 1 1 calc R
H41B H 0.3677 0.7974 0.3619 0.086 Uiso 1 1 calc R
H41C H 0.4117 0.8600 0.3923 0.086 Uiso 1 1 calc R
C42 C 0.0840(3) 0.4912(2) 0.9051(2) 0.0369(11) Uani 1 1 d .
C43 C 0.0793(4) 0.5386(3) 0.9545(3) 0.0532(15) Uani 1 1 d .
H43A H 0.0226 0.5592 0.9396 0.064 Uiso 1 1 calc R
H43B H 0.1263 0.5683 0.9601 0.064 Uiso 1 1 calc R
H43C H 0.0860 0.5187 0.9953 0.064 Uiso 1 1 calc R
C44 C 0.0113(4) 0.4433(3) 0.8973(3) 0.0626(18) Uani 1 1 d .
H44A H 0.0163 0.4120 0.8673 0.075 Uiso 1 1 calc R
H44B H -0.0461 0.4628 0.8809 0.075 Uiso 1 1 calc R
H44C H 0.0177 0.4247 0.9387 0.075 Uiso 1 1 calc R
C45 C 0.1738(4) 0.4608(2) 0.9286(2) 0.0432(12) Uani 1 1 d .
H45A H 0.2195 0.4911 0.9325 0.052 Uiso 1 1 calc R
H45B H 0.1772 0.4295 0.8981 0.052 Uiso 1 1 calc R
H45C H 0.1821 0.4422 0.9704 0.052 Uiso 1 1 calc R
C46 C 0.0958(4) 0.3186(2) 0.6114(2) 0.0395(12) Uani 1 1 d .
C47 C 0.0433(5) 0.2826(2) 0.6452(3) 0.0553(16) Uani 1 1 d .
H47A H 0.0625 0.2934 0.6905 0.066 Uiso 1 1 calc R
H47B H 0.0524 0.2393 0.6406 0.066 Uiso 1 1 calc R
H47C H -0.0190 0.2921 0.6261 0.066 Uiso 1 1 calc R
C48 C 0.0704(4) 0.2952(2) 0.5424(2) 0.0389(11) Uani 1 1 d .
H48A H 0.0081 0.3028 0.5207 0.047 Uiso 1 1 calc R
H48B H 0.0817 0.2516 0.5427 0.047 Uiso 1 1 calc R
H48C H 0.1051 0.3162 0.5199 0.047 Uiso 1 1 calc R
C49 C 0.1950(4) 0.3087(3) 0.6447(3) 0.0547(15) Uani 1 1 d .
H49A H 0.2113 0.3230 0.6888 0.066 Uiso 1 1 calc R
H49B H 0.2279 0.3314 0.6219 0.066 Uiso 1 1 calc R
H49C H 0.2086 0.2656 0.6443 0.066 Uiso 1 1 calc R
C50 C 0.3862(4) 0.3026(3) 0.5451(4) 0.0631(19) Uani 1 1 d .
C51 C 0.3012(5) 0.2749(3) 0.5073(6) 0.101(3) Uani 1 1 d .
H51A H 0.2836 0.2904 0.4635 0.122 Uiso 1 1 calc R
H51B H 0.2565 0.2853 0.5268 0.122 Uiso 1 1 calc R
H51C H 0.3076 0.2308 0.5068 0.122 Uiso 1 1 calc R
C52 C 0.4586(5) 0.2852(3) 0.5169(5) 0.084(3) Uani 1 1 d .
H52A H 0.4430 0.2999 0.4729 0.100 Uiso 1 1 calc R
H52B H 0.4648 0.2410 0.5173 0.100 Uiso 1 1 calc R
H52C H 0.5140 0.3034 0.5426 0.100 Uiso 1 1 calc R
C53 C 0.4137(6) 0.2783(3) 0.6154(5) 0.095(3) Uani 1 1 d .
H53A H 0.4195 0.2342 0.6153 0.114 Uiso 1 1 calc R
H53B H 0.3690 0.2894 0.6347 0.114 Uiso 1 1 calc R
H53C H 0.4698 0.2963 0.6402 0.114 Uiso 1 1 calc R
C54 C 0.7801(4) 0.5017(3) 0.6740(3) 0.0539(15) Uani 1 1 d .
C55 C 0.7838(5) 0.4543(4) 0.7233(4) 0.078(2) Uani 1 1 d .
H55A H 0.8440 0.4399 0.7419 0.094 Uiso 1 1 calc R
H55B H 0.7457 0.4204 0.7034 0.094 Uiso 1 1 calc R
H55C H 0.7640 0.4718 0.7570 0.094 Uiso 1 1 calc R
C56 C 0.8099(4) 0.4787(4) 0.6198(4) 0.086(3) Uani 1 1 d .
H56A H 0.7723 0.4451 0.5983 0.103 Uiso 1 1 calc R
H56B H 0.8705 0.4646 0.6369 0.103 Uiso 1 1 calc R
H56C H 0.8062 0.5114 0.5893 0.103 Uiso 1 1 calc R
C57 C 0.8440(4) 0.5519(4) 0.7075(3) 0.0674(19) Uani 1 1 d .
H57A H 0.9032 0.5352 0.7246 0.081 Uiso 1 1 calc R
H57B H 0.8264 0.5686 0.7425 0.081 Uiso 1 1 calc R
H57C H 0.8434 0.5840 0.6768 0.081 Uiso 1 1 calc R
C58 C 0.3680(4) 0.4597(3) 0.7922(3) 0.065(2) Uani 1 1 d .
H58A H 0.3103 0.4395 0.7775 0.079 Uiso 1 1 calc R
H58B H 0.3903 0.4575 0.8393 0.079 Uiso 1 1 calc R
C59 C 0.4285(5) 0.4274(4) 0.7662(4) 0.074(2) Uani 1 1 d .
C60 C 0.581(2) 0.4445(16) 0.7761(16) 0.111(10) Uiso 0.35 1 d P
C61 C 0.5523(10) 0.4863(8) 0.7666(8) 0.101(4) Uiso 0.65 1 d P
C62 C 0.5811(7) 0.8091(4) 0.7334(6) 0.099(3) Uani 1 1 d .
H62A H 0.5733 0.7728 0.7572 0.119 Uiso 1 1 calc R
H62B H 0.6286 0.8335 0.7627 0.119 Uiso 1 1 calc R
C63 C 0.6120(11) 0.7879(6) 0.6774(7) 0.153(6) Uani 1 1 d .
C64 C 0.6649(14) 0.8490(9) 0.6018(10) 0.212(8) Uiso 1 1 d .
C70 C 0.2007(12) 0.8517(9) 0.3181(9) 0.087(5) Uiso 0.50 1 d P

loop_
_atom_site_aniso_label
_atom_site_aniso_U_11
_atom_site_aniso_U_22
_atom_site_aniso_U_33
_atom_site_aniso_U_23
_atom_site_aniso_U_13
_atom_site_aniso_U_12
V1 0.0327(4) 0.0246(4) 0.0228(4) -0.0003(3) 0.0071(3) -0.0013(3)
V2 0.0337(4) 0.0278(4) 0.0284(4) 0.0036(3) -0.0002(3) -0.0032(3)
V3 0.0468(5) 0.0294(4) 0.0226(4) -0.0025(3) 0.0079(3) -0.0090(3)
V4 0.0343(4) 0.0297(4) 0.0353(4) -0.0018(3) 0.0024(3) -0.0056(3)
V5 0.0470(5) 0.0258(4) 0.0273(4) -0.0024(3) 0.0127(4) -0.0052(3)
V6 0.0349(4) 0.0268(4) 0.0223(4) 0.0010(3) 0.0080(3) -0.0011(3)
V7 0.0316(4) 0.0323(4) 0.0418(5) -0.0052(3) 0.0101(4) -0.0013(3)
O1 0.047(2) 0.0359(18) 0.0258(16) 0.0040(13) 0.0104(14) -0.0023(15)
O2 0.0344(17) 0.0293(17) 0.0397(19) 0.0029(14) 0.0062(15) 0.0003(14)
O3 0.057(2) 0.0407(19) 0.0241(16) -0.0046(14) 0.0090(15) -0.0137(17)
O4 0.041(2) 0.037(2) 0.048(2) 0.0022(16) 0.0009(17) -0.0068(16)
O5 0.056(2) 0.0317(18) 0.0356(18) -0.0038(14) 0.0196(16) -0.0093(16)
O6 0.0392(18) 0.0362(18) 0.0310(17) 0.0023(14) 0.0097(14) 0.0009(14)
O7 0.041(2) 0.048(2) 0.046(2) -0.0063(17) 0.0160(17) -0.0007(16)
O8 0.0390(17) 0.0255(15) 0.0270(15) -0.0037(12) 0.0104(13) -0.0058(13)
O9 0.0375(17) 0.0272(16) 0.0225(15) 0.0000(12) 0.0041(13) -0.0043(13)
O10 0.0363(18) 0.0311(17) 0.0382(18) -0.0083(14) 0.0095(15) -0.0014(14)
O11 0.0386(18) 0.0289(16) 0.0237(15) -0.0020(12) 0.0054(13) -0.0077(13)
O12 0.0336(17) 0.0287(17) 0.0406(19) -0.0023(14) 0.0047(14) -0.0013(14)
O13 0.046(2) 0.0321(17) 0.0267(16) 0.0002(13) 0.0037(14) -0.0092(15)
O14 0.054(2) 0.0317(17) 0.0274(16) -0.0042(13) 0.0130(15) -0.0066(15)
O15 0.0432(19) 0.0288(16) 0.0292(16) 0.0015(13) 0.0125(14) -0.0022(14)
O16 0.0417(18) 0.0313(17) 0.0268(16) -0.0028(13) 0.0073(14) -0.0088(14)
O17 0.0322(17) 0.0331(17) 0.0414(19) 0.0010(14) 0.0100(15) -0.0013(14)
O18 0.053(2) 0.045(2) 0.037(2) 0.0121(16) -0.0049(17) -0.0072(18)
O21 0.086(4) 0.074(4) 0.143(6) -0.010(4) 0.041(4) -0.003(3)
N1 0.041(2) 0.0276(19) 0.036(2) -0.0018(16) 0.0148(18) -0.0008(17)
N2 0.042(2) 0.0277(19) 0.0282(19) -0.0025(15) 0.0148(17) -0.0037(17)
N3 0.036(2) 0.0288(19) 0.0241(18) -0.0015(15) 0.0092(16) -0.0025(16)
N4 0.0274(18) 0.0272(18) 0.0227(17) -0.0019(14) 0.0037(14) -0.0032(15)
N5 0.031(2) 0.036(2) 0.044(2) -0.0040(18) 0.0087(18) 0.0036(17)
N6 0.030(2) 0.045(2) 0.050(3) -0.005(2) 0.0114(19) -0.0021(18)
C1 0.058(3) 0.039(3) 0.047(3) 0.003(2) 0.030(3) 0.004(2)
C2 0.048(3) 0.037(3) 0.061(4) -0.001(2) 0.029(3) 0.006(2)
C3 0.037(3) 0.032(3) 0.063(4) -0.010(2) 0.015(3) -0.003(2)
C4 0.045(3) 0.033(2) 0.037(3) -0.008(2) 0.007(2) -0.007(2)
C5 0.042(3) 0.029(2) 0.034(2) -0.0045(19) 0.011(2) -0.006(2)
C6 0.038(3) 0.025(2) 0.029(2) -0.0024(17) 0.0085(19) -0.0042(19)
C7 0.041(3) 0.043(3) 0.029(2) 0.001(2) 0.007(2) 0.002(2)
C8 0.051(3) 0.059(4) 0.030(3) 0.001(2) 0.015(2) 0.000(3)
C9 0.041(3) 0.047(3) 0.038(3) -0.002(2) 0.017(2) -0.003(2)
C10 0.039(3) 0.035(3) 0.035(2) 0.001(2) 0.010(2) -0.003(2)
C11 0.040(3) 0.035(2) 0.026(2) 0.0003(18) 0.0123(19) 0.000(2)
C12 0.036(2) 0.040(3) 0.029(2) -0.0043(19) 0.014(2) -0.005(2)
C13 0.030(2) 0.039(3) 0.028(2) -0.0001(19) 0.0124(18) 0.0016(19)
C14 0.034(2) 0.034(2) 0.025(2) -0.0016(17) 0.0132(18) -0.0052(19)
C15 0.028(2) 0.032(2) 0.022(2) -0.0037(16) 0.0080(17) -0.0049(18)
C16 0.030(2) 0.034(2) 0.0167(18) 0.0012(16) 0.0034(16) -0.0033(18)
C17 0.036(2) 0.026(2) 0.022(2) 0.0021(16) 0.0057(18) -0.0024(18)
C18 0.034(2) 0.034(2) 0.021(2) 0.0018(17) 0.0029(17) -0.0036(19)
C19 0.036(2) 0.034(2) 0.020(2) -0.0024(17) 0.0061(18) -0.0013(19)
C20 0.035(2) 0.031(2) 0.020(2) -0.0008(16) 0.0043(17) -0.0071(19)
C21 0.031(2) 0.039(3) 0.050(3) -0.010(2) 0.010(2) 0.000(2)
C22 0.035(3) 0.037(3) 0.058(3) -0.008(2) 0.015(2) -0.003(2)
C23 0.045(3) 0.041(3) 0.061(4) -0.007(3) 0.027(3) 0.000(2)
C24 0.041(3) 0.039(3) 0.060(4) 0.000(2) 0.018(3) 0.004(2)
C25 0.033(3) 0.044(3) 0.039(3) -0.007(2) 0.012(2) 0.002(2)
C26 0.032(2) 0.042(3) 0.042(3) -0.001(2) 0.012(2) 0.004(2)
C27 0.041(3) 0.050(3) 0.041(3) -0.004(2) 0.014(2) 0.006(2)
C28 0.037(3) 0.063(4) 0.041(3) -0.008(3) 0.012(2) 0.001(3)
C29 0.037(3) 0.065(4) 0.052(3) -0.010(3) 0.013(3) -0.009(3)
C30 0.033(3) 0.046(3) 0.059(4) -0.007(3) 0.010(2) -0.003(2)
C31 0.042(3) 0.038(3) 0.078(4) -0.005(3) 0.015(3) 0.000(2)
C38 0.069(4) 0.110(6) 0.038(3) 0.021(4) 0.021(3) 0.012(4)
C40 0.224(13) 0.113(8) 0.109(8) 0.073(7) 0.119(9) 0.082(8)
C41 0.076(5) 0.101(6) 0.050(4) 0.025(4) 0.036(4) 0.019(4)
C42 0.046(3) 0.041(3) 0.024(2) 0.0025(19) 0.013(2) 0.000(2)
C43 0.071(4) 0.065(4) 0.030(3) 0.004(2) 0.025(3) 0.018(3)
C44 0.068(4) 0.080(5) 0.047(3) 0.016(3) 0.029(3) -0.019(4)
C45 0.057(3) 0.044(3) 0.029(2) 0.001(2) 0.015(2) 0.003(2)
C46 0.062(3) 0.025(2) 0.028(2) 0.0024(18) 0.010(2) 0.001(2)
C47 0.099(5) 0.034(3) 0.036(3) -0.006(2) 0.026(3) -0.013(3)
C48 0.053(3) 0.031(2) 0.030(2) -0.0027(19) 0.008(2) 0.002(2)
C49 0.069(4) 0.041(3) 0.038(3) 0.001(2) -0.006(3) 0.013(3)
C50 0.046(3) 0.043(3) 0.109(6) -0.008(3) 0.037(4) 0.006(3)
C51 0.067(5) 0.044(4) 0.187(11) -0.044(5) 0.033(6) 0.003(4)
C52 0.071(5) 0.042(4) 0.154(9) -0.025(4) 0.059(5) 0.006(3)
C53 0.104(7) 0.048(4) 0.134(8) 0.026(5) 0.042(6) 0.013(4)
C54 0.037(3) 0.072(4) 0.051(3) 0.004(3) 0.012(3) 0.008(3)
C55 0.049(4) 0.094(6) 0.080(5) 0.008(4) 0.005(4) 0.017(4)
C56 0.043(3) 0.143(8) 0.061(4) -0.038(5) 0.002(3) 0.032(4)
C57 0.048(4) 0.092(6) 0.058(4) -0.018(4) 0.012(3) -0.006(3)
C58 0.066(4) 0.054(4) 0.056(4) 0.032(3) -0.009(3) -0.009(3)
C59 0.057(4) 0.066(5) 0.089(6) 0.022(4) 0.008(4) 0.020(4)
C62 0.106(7) 0.067(5) 0.134(9) -0.009(5) 0.053(7) -0.017(5)
C63 0.232(16) 0.100(9) 0.137(11) 0.020(8) 0.071(11) -0.047(9)

loop_
_atom_type_symbol
_atom_type_description
_atom_type_scat_dispersion_real
_atom_type_scat_dispersion_imag
_atom_type_scat_source
C C 0.0033 0.0016
;
International Tables for Crystallography
(Vol. C, Tables 4.2.6.8 and 6.1.1.4)
;
H H 0.0000 0.0000
;
International Tables for Crystallography
(Vol. C, Table 6.1.1.4)
;
N N 0.0061 0.0033
;
International Tables for Crystallography
(Vol. C, Tables 4.2.6.8 and 6.1.1.4)
;
O O 0.0106 0.0060
;
International Tables for Crystallography
(Vol. C, Tables 4.2.6.8 and 6.1.1.4)
;
V V 0.3005 0.5294
;
International Tables for Crystallography
(Vol. C, Tables 4.2.6.8 and 6.1.1.4)
;

loop_
_geom_angle_atom_site_label_1
_geom_angle_atom_site_label_2
_geom_angle_atom_site_label_3
_geom_angle
O1 V1 O8 109.28(17)
O1 V1 O9 108.96(16)
O8 V1 O9 108.49(15)
O1 V1 O10 109.48(17)
O8 V1 O10 109.42(15)
O9 V1 O10 111.17(15)
O2 V2 O11 105.46(16)
O2 V2 O12 105.99(17)
O11 V2 O12 113.74(15)
O2 V2 O18 104.15(18)
O11 V2 O18 113.14(18)
O12 V2 O18 113.27(17)
O3 V3 O14 103.69(16)
O3 V3 O13 100.37(18)
O14 V3 O13 93.36(16)
O3 V3 O15 99.72(17)
O14 V3 O15 92.74(15)
O13 V3 O15 156.96(14)
O3 V3 O11 104.61(16)
O14 V3 O11 151.46(14)
O13 V3 O11 85.18(14)
O15 V3 O11 78.93(13)
O3 V3 V6 106.24(13)
O14 V3 V6 119.57(12)
O13 V3 V6 129.87(11)
O15 V3 V6 31.44(9)
O11 V3 V6 47.52(10)
O4 V4 O13 103.71(19)
O4 V4 O16 102.28(17)
O13 V4 O16 93.80(15)
O4 V4 O17 101.46(18)
O13 V4 O17 152.70(15)
O16 V4 O17 91.02(14)
O4 V4 O12 101.49(16)
O13 V4 O12 86.43(15)
O16 V4 O12 155.45(14)
O17 V4 O12 78.33(14)
O4 V4 V7 107.22(15)
O13 V4 V7 127.68(11)
O16 V4 V7 118.78(10)
O17 V4 V7 31.58(10)
O12 V4 V7 46.89(10)
O5 V5 O14 102.22(16)
O5 V5 O16 101.65(17)
O14 V5 O16 100.77(16)
O5 V5 N2 93.77(16)
O14 V5 N2 156.92(16)
O16 V5 N2 92.04(15)
O5 V5 N1 92.04(18)
O14 V5 N1 89.13(16)
O16 V5 N1 160.88(15)
N2 V5 N1 73.61(16)
O5 V5 O8 175.74(16)
O14 V5 O8 80.84(13)
O16 V5 O8 80.54(13)
N2 V5 O8 82.46(13)
N1 V5 O8 85.00(14)
O6 V6 O15 105.71(17)
O6 V6 O9 101.96(16)
O15 V6 O9 103.81(15)
O6 V6 N4 96.92(16)
O15 V6 N4 151.08(15)
O9 V6 N4 88.49(14)
O6 V6 N3 92.79(16)
O15 V6 N3 87.80(15)
O9 V6 N3 157.76(15)
N4 V6 N3 73.13(14)
O6 V6 O11 169.61(15)
O15 V6 O11 75.82(14)
O9 V6 O11 87.46(13)
N4 V6 O11 78.76(12)
N3 V6 O11 76.94(13)
O6 V6 V3 141.12(13)
O15 V6 V3 36.02(11)
O9 V6 V3 96.43(10)
N4 V6 V3 117.68(10)
N3 V6 V3 81.75(10)
O11 V6 V3 39.83(8)
O7 V7 O17 103.63(18)
O7 V7 O10 102.05(17)
O17 V7 O10 105.25(15)
O7 V7 N6 90.56(18)
O17 V7 N6 88.74(17)
O10 V7 N6 158.11(17)
O7 V7 N5 95.76(18)
O17 V7 N5 153.40(17)
O10 V7 N5 87.99(15)
N6 V7 N5 72.85(16)
O7 V7 O12 173.53(16)
O17 V7 O12 76.19(14)
O10 V7 O12 84.15(14)
N6 V7 O12 82.96(15)
N5 V7 O12 82.50(14)
O7 V7 V4 139.67(14)
O17 V7 V4 36.09(12)
O10 V7 V4 94.10(11)
N6 V7 V4 87.40(12)
N5 V7 V4 121.77(12)
O12 V7 V4 40.24(8)
V1 O8 V5 145.01(18)
V1 O9 V6 130.63(17)
V1 O10 V7 129.03(18)
V2 O11 V3 116.59(16)
V2 O11 V6 148.09(17)
V3 O11 V6 92.65(13)
V2 O12 V4 114.59(18)
V2 O12 V7 137.92(18)
V4 O12 V7 92.87(14)
V4 O13 V3 125.59(18)
V5 O14 V3 120.74(18)
V6 O15 V3 112.55(17)
V5 O16 V4 122.34(17)
V7 O17 V4 112.34(17)
C58 O18 V2 124.4(4)
O20 O19 C61 94.1(19)
O20 O19 C60 63.5(19)
C61 O19 C60 43.8(14)
O20 O19 C59 53.1(15)
C61 O19 C59 110.5(12)
C60 O19 C59 108.6(17)
O19 O20 C59 98.8(19)
O19 O20 C60 85(2)
C59 O20 C60 145(2)
O19 O20 C61 57.3(16)
C59 O20 C61 113.8(12)
C60 O20 C61 40.9(15)
C62 O21 H21A 109.5
C63 O22 C64 110.5(13)
C63 O22 O23 65.2(15)
C64 O22 O23 62.1(14)
O22 O23 C64 56.0(14)
O22 O23 C63 51.7(13)
C64 O23 C63 96(2)
C1 N1 C5 118.5(5)
C1 N1 V5 122.7(4)
C5 N1 V5 117.9(3)
C10 N2 C6 118.8(4)
C10 N2 V5 122.2(3)
C6 N2 V5 118.9(3)
C11 N3 C15 118.9(4)
C11 N3 V6 122.0(3)
C15 N3 V6 119.1(3)
C20 N4 C16 118.2(4)
C20 N4 V6 122.0(3)
C16 N4 V6 119.8(3)
C21 N5 C25 117.5(4)
C21 N5 V7 123.6(3)
C25 N5 V7 118.8(3)
C30 N6 C26 117.2(5)
C30 N6 V7 122.7(4)
C26 N6 V7 119.9(3)
N1 C1 C2 122.7(5)
N1 C1 H1 118.6
C2 C1 H1 118.6
C3 C2 C1 120.1(5)
C3 C2 H2 120.0
C1 C2 H2 120.0
C2 C3 C4 117.4(5)
C2 C3 C31 121.0(5)
C4 C3 C31 121.6(6)
C5 C4 C3 119.4(5)
C5 C4 H4 120.3
C3 C4 H4 120.3
N1 C5 C4 121.7(5)
N1 C5 C6 114.0(4)
C4 C5 C6 124.3(5)
N2 C6 C7 121.5(4)
N2 C6 C5 114.2(4)
C7 C6 C5 124.3(4)
C6 C7 C8 120.0(5)
C6 C7 H7 120.0
C8 C7 H7 120.0
C9 C8 C7 117.1(5)
C9 C8 C38 122.2(5)
C7 C8 C38 120.6(5)
C10 C9 C8 120.0(5)
C10 C9 H9 120.0
C8 C9 H9 120.0
N2 C10 C9 122.6(5)
N2 C10 H10 118.7
C9 C10 H10 118.7
N3 C11 C12 123.0(5)
N3 C11 H11 118.5
C12 C11 H11 118.5
C11 C12 C13 119.5(4)
C11 C12 H12 120.2
C13 C12 H12 120.2
C14 C13 C12 117.0(4)
C14 C13 C42 120.4(4)
C12 C13 C42 122.5(4)
C15 C14 C13 120.4(4)
C15 C14 H14 119.8
C13 C14 H14 119.8
N3 C15 C14 121.1(4)
N3 C15 C16 114.4(4)
C14 C15 C16 124.5(4)
N4 C16 C17 121.6(4)
N4 C16 C15 113.4(4)
C17 C16 C15 125.1(4)
C16 C17 C18 120.9(4)
C16 C17 H17 119.6
C18 C17 H17 119.6
C19 C18 C17 116.5(4)
C19 C18 C46 121.7(4)
C17 C18 C46 121.5(4)
C20 C19 C18 120.1(4)
C20 C19 H19 119.9
C18 C19 H19 119.9
N4 C20 C19 122.6(4)
N4 C20 H20 118.7
C19 C20 H20 118.7
N5 C21 C22 122.7(5)
N5 C21 H21 118.6
C22 C21 H21 118.6
C23 C22 C21 120.3(5)
C23 C22 H22 119.9
C21 C22 H22 119.9
C22 C23 C24 116.5(5)
C22 C23 C50 123.1(5)
C24 C23 C50 120.3(5)
C25 C24 C23 121.4(5)
C25 C24 H24 119.3
C23 C24 H24 119.3
N5 C25 C24 121.6(5)
N5 C25 C26 114.0(5)
C24 C25 C26 124.4(5)
N6 C26 C27 123.0(5)
N6 C26 C25 113.8(4)
C27 C26 C25 123.1(5)
C26 C27 C28 119.7(5)
C26 C27 H27 120.1
C28 C27 H27 120.1
C29 C28 C27 117.0(5)
C29 C28 C54 122.4(5)
C27 C28 C54 120.5(6)
C28 C29 C30 120.0(5)
C28 C29 H29 120.0
C30 C29 H29 120.0
N6 C30 C29 123.1(5)
N6 C30 H30 118.5
C29 C30 H30 118.5
C36 C31 C33 136.4(10)
C36 C31 C3 113.2(8)
C33 C31 C3 109.8(7)
C36 C31 C37 62.4(9)
C33 C31 C37 109.9(9)
C3 C31 C37 108.5(7)
C36 C31 C32 110.4(10)
C33 C31 C32 57.8(8)
C3 C31 C32 111.4(8)
C37 C31 C32 54.3(8)
C36 C31 C34 116.3(11)
C33 C31 C34 43.4(8)
C3 C31 C34 104.5(8)
C37 C31 C34 143.9(9)
C32 C31 C34 100.2(9)
C36 C31 C35 43.5(8)
C33 C31 C35 112.0(8)
C3 C31 C35 112.4(6)
C37 C31 C35 104.1(8)
C32 C31 C35 135.6(9)
C34 C31 C35 75.5(8)
C37 C32 C33 119.1(14)
C37 C32 C31 62.7(9)
C33 C32 C31 58.9(8)
C34 C33 C32 133.1(17)
C34 C33 C31 71.8(12)
C32 C33 C31 63.3(9)
C33 C34 C31 64.8(11)
C33 C34 C35 110.1(14)
C31 C34 C35 52.8(7)
C36 C35 C31 60.2(11)
C36 C35 C34 109.2(13)
C31 C35 C34 51.7(7)
C35 C36 C31 76.3(12)
C35 C36 C37 135.7(17)
C31 C36 C37 63.0(9)
C32 C37 C36 111.2(14)
C32 C37 C31 63.0(10)
C36 C37 C31 54.6(8)
C70 C38 C8 118.8(9)
C70 C38 C40 93.3(11)
C8 C38 C40 108.9(6)
C70 C38 C41 113.0(9)
C8 C38 C41 111.6(5)
C40 C38 C41 109.5(7)
C70 C38 C39 27.8(8)
C8 C38 C39 103.3(7)
C40 C38 C39 121.0(9)
C41 C38 C39 102.4(7)
C70 C39 C38 61.5(19)
C38 C40 H40A 109.5
C38 C40 H40B 109.5
H40A C40 H40B 109.5
C38 C40 H40C 109.5
H40A C40 H40C 109.5
H40B C40 H40C 109.5
C38 C41 H41A 109.5
C38 C41 H41B 109.5
H41A C41 H41B 109.5
C38 C41 H41C 109.5
H41A C41 H41C 109.5
H41B C41 H41C 109.5
C45 C42 C13 108.0(4)
C45 C42 C43 108.5(4)
C13 C42 C43 111.9(4)
C45 C42 C44 109.8(5)
C13 C42 C44 108.9(4)
C43 C42 C44 109.7(5)
C42 C43 H43A 109.5
C42 C43 H43B 109.5
H43A C43 H43B 109.5
C42 C43 H43C 109.5
H43A C43 H43C 109.5
H43B C43 H43C 109.5
C42 C44 H44A 109.5
C42 C44 H44B 109.5
H44A C44 H44B 109.5
C42 C44 H44C 109.5
H44A C44 H44C 109.5
H44B C44 H44C 109.5
C42 C45 H45A 109.5
C42 C45 H45B 109.5
H45A C45 H45B 109.5
C42 C45 H45C 109.5
H45A C45 H45C 109.5
H45B C45 H45C 109.5
C18 C46 C47 111.9(4)
C18 C46 C48 112.1(4)
C47 C46 C48 107.4(4)
C18 C46 C49 105.8(4)
C47 C46 C49 110.4(5)
C48 C46 C49 109.2(4)
C46 C47 H47A 109.5
C46 C47 H47B 109.5
H47A C47 H47B 109.5
C46 C47 H47C 109.5
H47A C47 H47C 109.5
H47B C47 H47C 109.5
C46 C48 H48A 109.5
C46 C48 H48B 109.5
H48A C48 H48B 109.5
C46 C48 H48C 109.5
H48A C48 H48C 109.5
H48B C48 H48C 109.5
C46 C49 H49A 109.5
C46 C49 H49B 109.5
H49A C49 H49B 109.5
C46 C49 H49C 109.5
H49A C49 H49C 109.5
H49B C49 H49C 109.5
C51 C50 C52 110.7(7)
C51 C50 C23 112.4(6)
C52 C50 C23 109.1(5)
C51 C50 C53 109.4(7)
C52 C50 C53 107.9(7)
C23 C50 C53 107.2(6)
C50 C51 H51A 109.5
C50 C51 H51B 109.5
H51A C51 H51B 109.5
C50 C51 H51C 109.5
H51A C51 H51C 109.5
H51B C51 H51C 109.5
C50 C52 H52A 109.5
C50 C52 H52B 109.5
H52A C52 H52B 109.5
C50 C52 H52C 109.5
H52A C52 H52C 109.5
H52B C52 H52C 109.5
C50 C53 H53A 109.5
C50 C53 H53B 109.5
H53A C53 H53B 109.5
C50 C53 H53C 109.5
H53A C53 H53C 109.5
H53B C53 H53C 109.5
C55 C54 C56 113.2(7)
C55 C54 C57 106.8(6)
C56 C54 C57 106.8(6)
C55 C54 C28 109.2(5)
C56 C54 C28 109.3(5)
C57 C54 C28 111.5(6)
C54 C55 H55A 109.5
C54 C55 H55B 109.5
H55A C55 H55B 109.5
C54 C55 H55C 109.5
H55A C55 H55C 109.5
H55B C55 H55C 109.5
C54 C56 H56A 109.5
C54 C56 H56B 109.5
H56A C56 H56B 109.5
C54 C56 H56C 109.5
H56A C56 H56C 109.5
H56B C56 H56C 109.5
C54 C57 H57A 109.5
C54 C57 H57B 109.5
H57A C57 H57B 109.5
C54 C57 H57C 109.5
H57A C57 H57C 109.5
H57B C57 H57C 109.5
O18 C58 C59 112.7(6)
O18 C58 H58A 109.1
C59 C58 H58A 109.1
O18 C58 H58B 109.1
C59 C58 H58B 109.1
H58A C58 H58B 107.8
O20 C59 C58 126.2(10)
O20 C59 O19 28.0(7)
C58 C59 O19 99.9(7)
C61 C60 O20 85(3)
C61 C60 O19 63(2)
O20 C60 O19 31.7(11)
C60 C61 O19 74(2)
C60 C61 O20 55(2)
O19 C61 O20 28.6(7)
O21 C62 C63 117.4(11)
O21 C62 H62A 107.9
C63 C62 H62A 107.9
O21 C62 H62B 107.9
C63 C62 H62B 107.9
H62A C62 H62B 107.2
O22 C63 C62 94.2(11)
O22 C63 O23 63.1(14)
C62 C63 O23 124.3(17)
O22 C64 O23 61.9(15)
C39 C70 C38 91(2)

loop_
_geom_bond_atom_site_label_1
_geom_bond_atom_site_label_2
_geom_bond_distance
V1 O1 1.617(3)
V1 O8 1.713(3)
V1 O9 1.783(3)
V1 O10 1.785(3)
V2 O2 1.591(3)
V2 O11 1.766(3)
V2 O12 1.772(4)
V2 O18 1.794(4)
V3 O3 1.596(3)
V3 O14 1.827(3)
V3 O13 1.864(4)
V3 O15 1.951(3)
V3 O11 1.964(3)
V3 V6 3.0636(11)
V4 O4 1.593(4)
V4 O13 1.808(4)
V4 O16 1.865(3)
V4 O17 1.948(4)
V4 O12 1.978(3)
V4 V7 3.0586(12)
V5 O5 1.602(3)
V5 O14 1.793(3)
V5 O16 1.795(4)
V5 N2 2.132(4)
V5 N1 2.161(4)
V5 O8 2.213(3)
V6 O6 1.609(3)
V6 O15 1.730(3)
V6 O9 1.818(3)
V6 N4 2.149(4)
V6 N3 2.165(4)
V6 O11 2.262(3)
V7 O7 1.603(4)
V7 O17 1.732(3)
V7 O10 1.827(3)
V7 N6 2.167(4)
V7 N5 2.179(4)
V7 O12 2.236(4)
O18 C58 1.464(7)
O19 O20 0.750(16)
O19 C61 1.318(18)
O19 C60 1.42(3)
O19 C59 1.577(15)
O20 C59 1.277(15)
O20 C60 1.28(3)
O20 C61 1.56(2)
O21 C62 1.403(11)
O21 H21A 0.8400
O22 C63 1.473(16)
O22 C64 1.57(2)
O22 O23 1.67(4)
O23 C64 1.68(4)
O23 C63 1.71(4)
O28 O29 0.722(13)
N1 C1 1.332(7)
N1 C5 1.352(6)
N2 C10 1.331(6)
N2 C6 1.359(6)
N3 C11 1.333(6)
N3 C15 1.345(6)
N4 C20 1.343(5)
N4 C16 1.356(5)
N5 C21 1.348(6)
N5 C25 1.359(6)
N6 C30 1.342(7)
N6 C26 1.342(7)
C1 C2 1.388(8)
C1 H1 0.9500
C2 C3 1.379(8)
C2 H2 0.9500
C3 C4 1.408(8)
C3 C31 1.533(8)
C4 C5 1.398(7)
C4 H4 0.9500
C5 C6 1.465(7)
C6 C7 1.388(7)
C7 C8 1.402(8)
C7 H7 0.9500
C8 C9 1.393(8)
C8 C38 1.513(8)
C9 C10 1.386(7)
C9 H9 0.9500
C10 H10 0.9500
C11 C12 1.379(6)
C11 H11 0.9500
C12 C13 1.394(7)
C12 H12 0.9500
C13 C14 1.394(6)
C13 C42 1.531(6)
C14 C15 1.392(6)
C14 H14 0.9500
C15 C16 1.476(6)
C16 C17 1.386(6)
C17 C18 1.397(6)
C17 H17 0.9500
C18 C19 1.394(6)
C18 C46 1.511(6)
C19 C20 1.388(6)
C19 H19 0.9500
C20 H20 0.9500
C21 C22 1.384(7)
C21 H21 0.9500
C22 C23 1.383(8)
C22 H22 0.9500
C23 C24 1.389(8)
C23 C50 1.540(8)
C24 C25 1.377(7)
C24 H24 0.9500
C25 C26 1.485(7)
C26 C27 1.381(7)
C27 C28 1.399(8)
C27 H27 0.9500
C28 C29 1.379(8)
C28 C54 1.537(8)
C29 C30 1.384(8)
C29 H29 0.9500
C30 H30 0.9500
C31 C36 1.439(18)
C31 C33 1.512(15)
C31 C37 1.574(16)
C31 C32 1.577(18)
C31 C34 1.588(18)
C31 C35 1.612(14)
C32 C37 1.44(2)
C32 C33 1.49(2)
C33 C34 1.15(2)
C34 C35 1.96(2)
C35 C36 1.142(19)
C36 C37 1.56(2)
C38 C70 1.43(2)
C38 C40 1.516(12)
C38 C41 1.531(9)
C38 C39 1.629(15)
C39 C70 0.76(2)
C40 H40A 0.9800
C40 H40B 0.9800
C40 H40C 0.9800
C41 H41A 0.9800
C41 H41B 0.9800
C41 H41C 0.9800
C42 C45 1.529(7)
C42 C43 1.533(7)
C42 C44 1.550(8)
C43 H43A 0.9800
C43 H43B 0.9800
C43 H43C 0.9800
C44 H44A 0.9800
C44 H44B 0.9800
C44 H44C 0.9800
C45 H45A 0.9800
C45 H45B 0.9800
C45 H45C 0.9800
C46 C47 1.522(8)
C46 C48 1.538(7)
C46 C49 1.549(8)
C47 H47A 0.9800
C47 H47B 0.9800
C47 H47C 0.9800
C48 H48A 0.9800
C48 H48B 0.9800
C48 H48C 0.9800
C49 H49A 0.9800
C49 H49B 0.9800
C49 H49C 0.9800
C50 C51 1.489(10)
C50 C52 1.540(9)
C50 C53 1.571(12)
C51 H51A 0.9800
C51 H51B 0.9800
C51 H51C 0.9800
C52 H52A 0.9800
C52 H52B 0.9800
C52 H52C 0.9800
C53 H53A 0.9800
C53 H53B 0.9800
C53 H53C 0.9800
C54 C55 1.501(10)
C54 C56 1.516(9)
C54 C57 1.536(9)
C55 H55A 0.9800
C55 H55B 0.9800
C55 H55C 0.9800
C56 H56A 0.9800
C56 H56B 0.9800
C56 H56C 0.9800
C57 H57A 0.9800
C57 H57B 0.9800
C57 H57C 0.9800
C58 C59 1.469(11)
C58 H58A 0.9900
C58 H58B 0.9900
C60 C61 1.03(3)
C62 C63 1.551(16)
C62 H62A 0.9900
C62 H62B 0.9900

loop_
_geom_hbond_atom_site_label_D
_geom_hbond_atom_site_label_H
_geom_hbond_atom_site_label_A
_geom_hbond_distance_DA
_geom_hbond_distance_DH
_geom_hbond_distance_HA
_geom_hbond_angle_DHA
_geom_hbond_publ_flag
O21 H21A O16 2.748(7) 0.840 1.947 158.9 no

loop_
_geom_torsion_atom_site_label_1
_geom_torsion_atom_site_label_2
_geom_torsion_atom_site_label_3
_geom_torsion_atom_site_label_4
_geom_torsion
O3 V3 V6 O6 68.5(2)
O14 V3 V6 O6 -48.1(2)
O13 V3 V6 O6 -172.3(2)
O15 V3 V6 O6 -13.5(3)
O11 V3 V6 O6 163.7(2)
O3 V3 V6 O15 82.0(2)
O14 V3 V6 O15 -34.7(2)
O13 V3 V6 O15 -158.8(2)
O11 V3 V6 O15 177.1(2)
O3 V3 V6 O9 -173.32(18)
O14 V3 V6 O9 70.03(16)
O13 V3 V6 O9 -54.13(17)
O15 V3 V6 O9 104.7(2)
O11 V3 V6 O9 -78.18(16)
O3 V3 V6 N4 -81.64(18)
O14 V3 V6 N4 161.71(17)
O13 V3 V6 N4 37.54(18)
O15 V3 V6 N4 -163.6(2)
O11 V3 V6 N4 13.50(16)
O3 V3 V6 N3 -15.67(18)
O14 V3 V6 N3 -132.32(16)
O13 V3 V6 N3 103.51(17)
O15 V3 V6 N3 -97.7(2)
O11 V3 V6 N3 79.47(16)
O3 V3 V6 O11 -95.14(19)
O14 V3 V6 O11 148.21(18)
O13 V3 V6 O11 24.04(18)
O15 V3 V6 O11 -177.1(2)
O4 V4 V7 O7 -80.2(3)
O13 V4 V7 O7 156.2(3)
O16 V4 V7 O7 34.9(2)
O17 V4 V7 O7 3.6(3)
O12 V4 V7 O7 -170.0(2)
O4 V4 V7 O17 -83.9(2)
O13 V4 V7 O17 152.6(2)
O16 V4 V7 O17 31.3(2)
O12 V4 V7 O17 -173.6(2)
O4 V4 V7 O10 165.69(18)
O13 V4 V7 O10 42.13(19)
O16 V4 V7 O10 -79.19(16)
O17 V4 V7 O10 -110.5(2)
O12 V4 V7 O10 75.95(17)
O4 V4 V7 N6 7.57(19)
O13 V4 V7 N6 -116.00(19)
O16 V4 V7 N6 122.68(17)
O17 V4 V7 N6 91.4(2)
O12 V4 V7 N6 -82.17(18)
O4 V4 V7 N5 75.53(19)
O13 V4 V7 N5 -48.0(2)
O16 V4 V7 N5 -169.36(17)
O17 V4 V7 N5 159.4(2)
O12 V4 V7 N5 -14.22(18)
O4 V4 V7 O12 89.74(19)
O13 V4 V7 O12 -33.82(19)
O16 V4 V7 O12 -155.14(18)
O17 V4 V7 O12 173.6(2)
O1 V1 O8 V5 7.0(4)
O9 V1 O8 V5 -111.7(3)
O10 V1 O8 V5 126.9(3)
O5 V5 O8 V1 -4(2)
O14 V5 O8 V1 131.8(3)
O16 V5 O8 V1 -125.6(3)
N2 V5 O8 V1 -32.2(3)
N1 V5 O8 V1 41.9(3)
O1 V1 O9 V6 -130.6(2)
O8 V1 O9 V6 -11.7(3)
O10 V1 O9 V6 108.7(2)
O6 V6 O9 V1 144.8(2)
O15 V6 O9 V1 35.1(3)
N4 V6 O9 V1 -118.4(2)
N3 V6 O9 V1 -84.6(4)
O11 V6 O9 V1 -39.6(2)
V3 V6 O9 V1 -0.7(2)
O1 V1 O10 V7 93.6(3)
O8 V1 O10 V7 -26.1(3)
O9 V1 O10 V7 -145.9(2)
O7 V7 O10 V1 -110.1(3)
O17 V7 O10 V1 -2.1(3)
N6 V7 O10 V1 126.0(4)
N5 V7 O10 V1 154.5(3)
O12 V7 O10 V1 71.8(2)
V4 V7 O10 V1 32.7(2)
O2 V2 O11 V3 -174.47(18)
O12 V2 O11 V3 -58.8(2)
O18 V2 O11 V3 72.3(2)
O2 V2 O11 V6 -20.1(4)
O12 V2 O11 V6 95.6(3)
O18 V2 O11 V6 -133.3(3)
O3 V3 O11 V2 -94.4(2)
O14 V3 O11 V2 93.2(3)
O13 V3 O11 V2 5.07(18)
O15 V3 O11 V2 168.3(2)
V6 V3 O11 V2 166.8(2)
O3 V3 O11 V6 98.81(17)
O14 V3 O11 V6 -73.5(3)
O13 V3 O11 V6 -161.71(14)
O15 V3 O11 V6 1.52(12)
O6 V6 O11 V2 101.2(9)
O15 V6 O11 V2 -159.0(4)
O9 V6 O11 V2 -54.0(3)
N4 V6 O11 V2 34.9(3)
N3 V6 O11 V2 110.0(3)
V3 V6 O11 V2 -157.2(4)
O6 V6 O11 V3 -101.5(8)
O15 V6 O11 V3 -1.74(13)
O9 V6 O11 V3 103.20(14)
N4 V6 O11 V3 -167.83(15)
N3 V6 O11 V3 -92.77(14)
O2 V2 O12 V4 165.39(17)
O11 V2 O12 V4 50.0(2)
O18 V2 O12 V4 -81.0(2)
O2 V2 O12 V7 39.3(3)
O11 V2 O12 V7 -76.1(3)
O18 V2 O12 V7 152.9(3)
O4 V4 O12 V2 109.9(2)
O13 V4 O12 V2 6.64(19)
O16 V4 O12 V2 -84.7(4)
O17 V4 O12 V2 -150.6(2)
V7 V4 O12 V2 -147.2(2)
O4 V4 O12 V7 -102.92(18)
O13 V4 O12 V7 153.81(15)
O16 V4 O12 V7 62.5(4)
O17 V4 O12 V7 -3.42(12)
O7 V7 O12 V2 -134.3(14)
O17 V7 O12 V2 136.5(3)
O10 V7 O12 V2 29.2(3)
N6 V7 O12 V2 -133.1(3)
N5 V7 O12 V2 -59.5(3)
V4 V7 O12 V2 132.6(3)
O7 V7 O12 V4 93.1(14)
O17 V7 O12 V4 3.88(14)
O10 V7 O12 V4 -103.43(15)
N6 V7 O12 V4 94.31(16)
N5 V7 O12 V4 167.84(15)
O4 V4 O13 V3 167.3(2)
O16 V4 O13 V3 63.7(2)
O17 V4 O13 V3 -36.0(5)
O12 V4 O13 V3 -91.7(2)
V7 V4 O13 V3 -67.7(3)
O3 V3 O13 V4 -171.2(2)
O14 V3 O13 V4 -66.6(2)
O15 V3 O13 V4 38.5(5)
O11 V3 O13 V4 84.8(2)
V6 V3 O13 V4 67.3(2)
O5 V5 O14 V3 -166.7(2)
O16 V5 O14 V3 -62.1(2)
N2 V5 O14 V3 60.5(5)
N1 V5 O14 V3 101.4(2)
O8 V5 O14 V3 16.3(2)
O3 V3 O14 V5 162.7(2)
O13 V3 O14 V5 61.2(2)
O15 V3 O14 V5 -96.6(2)
O11 V3 O14 V5 -24.9(5)
V6 V3 O14 V5 -79.3(2)
O6 V6 O15 V3 171.26(17)
O9 V6 O15 V3 -81.83(18)
N4 V6 O15 V3 31.1(4)
N3 V6 O15 V3 78.98(18)
O11 V6 O15 V3 1.90(14)
O3 V3 O15 V6 -105.3(2)
O14 V3 O15 V6 150.32(18)
O13 V3 O15 V6 45.1(4)
O11 V3 O15 V6 -2.16(16)
O5 V5 O16 V4 163.9(2)
O14 V5 O16 V4 58.9(2)
N2 V5 O16 V4 -101.8(2)
N1 V5 O16 V4 -61.2(5)
O8 V5 O16 V4 -19.84(18)
O4 V4 O16 V5 -161.4(2)
O13 V4 O16 V5 -56.5(2)
O17 V4 O16 V5 96.7(2)
O12 V4 O16 V5 33.3(5)
V7 V4 O16 V5 80.9(2)
O7 V7 O17 V4 -177.59(18)
O10 V7 O17 V4 75.6(2)
N6 V7 O17 V4 -87.3(2)
N5 V7 O17 V4 -42.0(4)
O12 V7 O17 V4 -4.26(15)
O4 V4 O17 V7 104.3(2)
O13 V4 O17 V7 -52.6(4)
O16 V4 O17 V7 -152.94(19)
O12 V4 O17 V7 4.77(17)
O2 V2 O18 C58 2.3(5)
O11 V2 O18 C58 116.3(5)
O12 V2 O18 C58 -112.4(5)
C61 O19 O20 C59 -112.6(12)
C60 O19 O20 C59 -145(2)
C61 O19 O20 C60 32.4(19)
C59 O19 O20 C60 145(2)
C60 O19 O20 C61 -32.4(19)
C59 O19 O20 C61 112.6(12)
C63 O22 O23 C64 -133.0(17)
C64 O22 O23 C63 133.0(17)
O5 V5 N1 C1 -86.9(4)
O14 V5 N1 C1 15.3(4)
O16 V5 N1 C1 137.1(5)
N2 V5 N1 C1 179.8(4)
O8 V5 N1 C1 96.2(4)
O5 V5 N1 C5 82.3(3)
O14 V5 N1 C5 -175.5(3)
O16 V5 N1 C5 -53.7(6)
N2 V5 N1 C5 -11.1(3)
O8 V5 N1 C5 -94.7(3)
O5 V5 N2 C10 93.7(4)
O14 V5 N2 C10 -132.3(4)
O16 V5 N2 C10 -8.2(4)
N1 V5 N2 C10 -175.3(4)
O8 V5 N2 C10 -88.3(4)
O5 V5 N2 C6 -82.1(3)
O14 V5 N2 C6 52.0(6)
O16 V5 N2 C6 176.1(3)
N1 V5 N2 C6 8.9(3)
O8 V5 N2 C6 95.9(3)
O6 V6 N3 C11 -82.8(4)
O15 V6 N3 C11 22.8(4)
O9 V6 N3 C11 145.3(4)
N4 V6 N3 C11 -179.2(4)
O11 V6 N3 C11 98.8(4)
V3 V6 N3 C11 58.5(4)
O6 V6 N3 C15 100.9(3)
O15 V6 N3 C15 -153.5(3)
O9 V6 N3 C15 -31.0(6)
N4 V6 N3 C15 4.5(3)
O11 V6 N3 C15 -77.5(3)
V3 V6 N3 C15 -117.8(3)
O6 V6 N4 C20 87.2(4)
O15 V6 N4 C20 -131.1(4)
O9 V6 N4 C20 -14.6(3)
N3 V6 N4 C20 178.1(4)
O11 V6 N4 C20 -102.3(3)
V3 V6 N4 C20 -111.1(3)
O6 V6 N4 C16 -93.8(3)
O15 V6 N4 C16 47.8(5)
O9 V6 N4 C16 164.3(3)
N3 V6 N4 C16 -3.0(3)
O11 V6 N4 C16 76.6(3)
V3 V6 N4 C16 67.8(3)
O7 V7 N5 C21 -93.1(4)
O17 V7 N5 C21 129.9(5)
O10 V7 N5 C21 8.8(4)
N6 V7 N5 C21 178.0(5)
O12 V7 N5 C21 93.1(4)
V4 V7 N5 C21 102.3(4)
O7 V7 N5 C25 83.7(4)
O17 V7 N5 C25 -53.2(6)
O10 V7 N5 C25 -174.4(4)
N6 V7 N5 C25 -5.1(4)
O12 V7 N5 C25 -90.0(4)
V4 V7 N5 C25 -80.8(4)
O7 V7 N6 C30 85.9(5)
O17 V7 N6 C30 -17.7(5)
O10 V7 N6 C30 -148.3(5)
N5 V7 N6 C30 -178.2(5)
O12 V7 N6 C30 -94.0(5)
V4 V7 N6 C30 -53.8(4)
O7 V7 N6 C26 -88.8(4)
O17 V7 N6 C26 167.6(4)
O10 V7 N6 C26 37.0(7)
N5 V7 N6 C26 7.1(4)
O12 V7 N6 C26 91.4(4)
V4 V7 N6 C26 131.5(4)
C5 N1 C1 C2 -3.3(8)
V5 N1 C1 C2 165.8(4)
N1 C1 C2 C3 -0.3(9)
C1 C2 C3 C4 3.8(8)
C1 C2 C3 C31 -175.4(5)
C2 C3 C4 C5 -3.8(7)
C31 C3 C4 C5 175.5(5)
C1 N1 C5 C4 3.3(7)
V5 N1 C5 C4 -166.4(4)
C1 N1 C5 C6 -178.8(4)
V5 N1 C5 C6 11.6(5)
C3 C4 C5 N1 0.3(7)
C3 C4 C5 C6 -177.4(4)
C10 N2 C6 C7 -1.5(7)
V5 N2 C6 C7 174.4(4)
C10 N2 C6 C5 178.2(4)
V5 N2 C6 C5 -5.9(5)
N1 C5 C6 N2 -3.8(6)
C4 C5 C6 N2 174.1(4)
N1 C5 C6 C7 175.9(4)
C4 C5 C6 C7 -6.2(7)
N2 C6 C7 C8 -0.6(7)
C5 C6 C7 C8 179.7(5)
C6 C7 C8 C9 2.3(8)
C6 C7 C8 C38 -175.2(6)
C7 C8 C9 C10 -1.9(8)
C38 C8 C9 C10 175.5(6)
C6 N2 C10 C9 1.9(7)
V5 N2 C10 C9 -173.9(4)
C8 C9 C10 N2 -0.1(8)
C15 N3 C11 C12 1.8(7)
V6 N3 C11 C12 -174.6(4)
N3 C11 C12 C13 0.6(7)
C11 C12 C13 C14 -2.7(7)
C11 C12 C13 C42 177.1(4)
C12 C13 C14 C15 2.5(7)
C42 C13 C14 C15 -177.3(4)
C11 N3 C15 C14 -2.0(6)
V6 N3 C15 C14 174.5(3)
C11 N3 C15 C16 178.3(4)
V6 N3 C15 C16 -5.3(5)
C13 C14 C15 N3 -0.2(7)
C13 C14 C15 C16 179.5(4)
C20 N4 C16 C17 -0.2(6)
V6 N4 C16 C17 -179.2(3)
C20 N4 C16 C15 -179.7(4)
V6 N4 C16 C15 1.3(5)
N3 C15 C16 N4 2.5(6)
C14 C15 C16 N4 -177.2(4)
N3 C15 C16 C17 -177.0(4)
C14 C15 C16 C17 3.3(7)
N4 C16 C17 C18 -0.6(7)
C15 C16 C17 C18 178.9(4)
C16 C17 C18 C19 -0.2(7)
C16 C17 C18 C46 173.9(4)
C17 C18 C19 C20 1.8(7)
C46 C18 C19 C20 -172.4(4)
C16 N4 C20 C19 1.8(7)
V6 N4 C20 C19 -179.2(3)
C18 C19 C20 N4 -2.7(7)
C25 N5 C21 C22 -2.1(8)
V7 N5 C21 C22 174.8(4)
N5 C21 C22 C23 1.7(9)
C21 C22 C23 C24 -0.2(9)
C21 C22 C23 C50 178.8(6)
C22 C23 C24 C25 -0.9(9)
C50 C23 C24 C25 -179.9(6)
C21 N5 C25 C24 0.9(8)
V7 N5 C25 C24 -176.1(4)
C21 N5 C25 C26 179.9(5)
V7 N5 C25 C26 2.9(6)
C23 C24 C25 N5 0.5(9)
C23 C24 C25 C26 -178.3(5)
C30 N6 C26 C27 0.7(8)
V7 N6 C26 C27 175.7(4)
C30 N6 C26 C25 177.2(5)
V7 N6 C26 C25 -7.8(6)
N5 C25 C26 N6 3.1(7)
C24 C25 C26 N6 -178.0(5)
N5 C25 C26 C27 179.6(5)
C24 C25 C26 C27 -1.5(9)
N6 C26 C27 C28 -1.7(8)
C25 C26 C27 C28 -177.8(5)
C26 C27 C28 C29 0.9(8)
C26 C27 C28 C54 178.2(5)
C27 C28 C29 C30 0.8(9)
C54 C28 C29 C30 -176.5(6)
C26 N6 C30 C29 1.1(9)
V7 N6 C30 C29 -173.7(5)
C28 C29 C30 N6 -1.8(10)
C2 C3 C31 C36 -122.3(9)
C4 C3 C31 C36 58.4(10)
C2 C3 C31 C33 64.9(9)
C4 C3 C31 C33 -114.3(8)
C2 C3 C31 C37 -55.2(9)
C4 C3 C31 C37 125.6(8)
C2 C3 C31 C32 2.8(10)
C4 C3 C31 C32 -176.4(8)
C2 C3 C31 C34 110.1(9)
C4 C3 C31 C34 -69.1(9)
C2 C3 C31 C35 -169.8(7)
C4 C3 C31 C35 11.0(8)
C36 C31 C32 C37 28.8(12)
C33 C31 C32 C37 161.6(13)
C3 C31 C32 C37 -97.9(10)
C34 C31 C32 C37 151.9(11)
C35 C31 C32 C37 72.2(14)
C36 C31 C32 C33 -132.8(11)
C3 C31 C32 C33 100.5(9)
C37 C31 C32 C33 -161.6(13)
C34 C31 C32 C33 -9.6(11)
C35 C31 C32 C33 -89.3(13)
C37 C32 C33 C34 -1(3)
C31 C32 C33 C34 18(2)
C37 C32 C33 C31 -18.8(13)
C36 C31 C33 C34 -79.9(18)
C3 C31 C33 C34 90.4(12)
C37 C31 C33 C34 -150.3(13)
C32 C31 C33 C34 -166.1(16)
C35 C31 C33 C34 -35.1(14)
C36 C31 C33 C32 86.3(16)
C3 C31 C33 C32 -103.4(10)
C37 C31 C33 C32 15.9(11)
C34 C31 C33 C32 166.1(16)
C35 C31 C33 C32 131.0(10)
C32 C33 C34 C31 -17.1(18)
C32 C33 C34 C35 11(3)
C31 C33 C34 C35 27.9(10)
C36 C31 C34 C33 130.8(13)
C3 C31 C34 C33 -103.6(12)
C37 C31 C34 C33 52(2)
C32 C31 C34 C33 11.9(13)
C35 C31 C34 C33 146.6(13)
C36 C31 C34 C35 -15.8(10)
C33 C31 C34 C35 -146.6(13)
C3 C31 C34 C35 109.9(7)
C37 C31 C34 C35 -94.2(16)
C32 C31 C34 C35 -134.7(9)
C33 C31 C35 C36 -135.2(13)
C3 C31 C35 C36 100.7(12)
C37 C31 C35 C36 -16.6(13)
C32 C31 C35 C36 -69.4(16)
C34 C31 C35 C36 -159.3(14)
C36 C31 C35 C34 159.3(14)
C33 C31 C35 C34 24.1(9)
C3 C31 C35 C34 -100.0(8)
C37 C31 C35 C34 142.7(10)
C32 C31 C35 C34 89.9(13)
C33 C34 C35 C36 -13(2)
C31 C34 C35 C36 19.0(12)
C33 C34 C35 C31 -32.1(12)
C34 C35 C36 C31 -17.1(11)
C31 C35 C36 C37 23.4(18)
C34 C35 C36 C37 6(3)
C33 C31 C36 C35 71.4(17)
C3 C31 C36 C35 -98.6(11)
C37 C31 C36 C35 161.8(14)
C32 C31 C36 C35 135.6(11)
C34 C31 C36 C35 22.5(14)
C33 C31 C36 C37 -90.4(15)
C3 C31 C36 C37 99.5(9)
C32 C31 C36 C37 -26.2(11)
C34 C31 C36 C37 -139.4(11)
C35 C31 C36 C37 -161.8(14)
C33 C32 C37 C36 -8(2)
C31 C32 C37 C36 -26.4(11)
C33 C32 C37 C31 18.1(12)
C35 C36 C37 C32 3(3)
C31 C36 C37 C32 29.1(12)
C35 C36 C37 C31 -25.7(19)
C36 C31 C37 C32 -149.4(13)
C33 C31 C37 C32 -16.5(12)
C3 C31 C37 C32 103.5(10)
C34 C31 C37 C32 -51.9(19)
C35 C31 C37 C32 -136.6(10)
C33 C31 C37 C36 132.8(11)
C3 C31 C37 C36 -107.1(9)
C32 C31 C37 C36 149.4(13)
C34 C31 C37 C36 97.5(18)
C35 C31 C37 C36 12.8(10)
C9 C8 C38 C70 143.4(11)
C7 C8 C38 C70 -39.3(13)
C9 C8 C38 C40 -111.7(8)
C7 C8 C38 C40 65.6(9)
C9 C8 C38 C41 9.3(10)
C7 C8 C38 C41 -173.4(6)
C9 C8 C38 C39 118.5(7)
C7 C8 C38 C39 -64.2(9)
C8 C38 C39 C70 128(2)
C40 C38 C39 C70 6(2)
C41 C38 C39 C70 -116(2)
C14 C13 C42 C45 60.0(6)
C12 C13 C42 C45 -119.8(5)
C14 C13 C42 C43 179.3(5)
C12 C13 C42 C43 -0.4(7)
C14 C13 C42 C44 -59.2(6)
C12 C13 C42 C44 121.0(5)
C19 C18 C46 C47 -142.4(5)
C17 C18 C46 C47 43.8(7)
C19 C18 C46 C48 -21.6(7)
C17 C18 C46 C48 164.6(4)
C19 C18 C46 C49 97.4(5)
C17 C18 C46 C49 -76.5(6)
C22 C23 C50 C51 11.1(10)
C24 C23 C50 C51 -169.9(7)
C22 C23 C50 C52 134.3(7)
C24 C23 C50 C52 -46.7(9)
C22 C23 C50 C53 -109.1(7)
C24 C23 C50 C53 69.9(7)
C29 C28 C54 C55 124.8(7)
C27 C28 C54 C55 -52.4(8)
C29 C28 C54 C56 -110.9(7)
C27 C28 C54 C56 71.9(8)
C29 C28 C54 C57 7.0(8)
C27 C28 C54 C57 -170.2(5)
V2 O18 C58 C59 69.3(7)
O19 O20 C59 C58 -23(2)
C60 O20 C59 C58 -116(4)
C61 O20 C59 C58 -80.8(15)
C60 O20 C59 O19 -94(4)
C61 O20 C59 O19 -58.1(17)
O18 C58 C59 O20 79.6(11)
O18 C58 C59 O19 69.0(7)
C61 O19 C59 O20 79(2)
C60 O19 C59 O20 33(2)
O20 O19 C59 C58 161.5(19)
C61 O19 C59 C58 -119.1(12)
C60 O19 C59 C58 -165.7(17)
O19 O20 C60 C61 -43(3)
C59 O20 C60 C61 55(4)
C59 O20 C60 O19 98(4)
C61 O20 C60 O19 43(3)
O20 O19 C60 C61 130(3)
C59 O19 C60 C61 101(2)
C61 O19 C60 O20 -130(3)
C59 O19 C60 O20 -29.0(18)
O20 C60 C61 O19 24.0(13)
O19 C60 C61 O20 -24.0(13)
O20 O19 C61 C60 -44(3)
C59 O19 C61 C60 -96(2)
C60 O19 C61 O20 44(3)
C59 O19 C61 O20 -52.0(15)
O19 O20 C61 C60 125(3)
C59 O20 C61 C60 -149(3)
C59 O20 C61 O19 85(2)
C60 O20 C61 O19 -125(3)
C64 O22 C63 C62 -170.3(12)
O23 O22 C63 C62 -126.6(17)
C64 O22 C63 O23 -43.7(17)
O21 C62 C63 O22 73.7(12)
O21 C62 C63 O23 14(2)
C64 O23 C63 O22 37.5(14)
O22 O23 C63 C62 75.7(16)
C64 O23 C63 C62 113.3(18)
C63 O22 C64 O23 45.2(18)
C63 O23 C64 O22 -35.2(13)
C8 C38 C70 C39 -61(2)
C40 C38 C70 C39 -174.9(19)
C41 C38 C70 C39 72(2)

loop_
_platon_squeeze_void_nr
_platon_squeeze_void_average_x
_platon_squeeze_void_average_y
_platon_squeeze_void_average_z
_platon_squeeze_void_volume
_platon_squeeze_void_count_electrons
_platon_squeeze_void_content
1 0.129 0.236 0.287 113 18
;
;
2 -0.129 0.764 0.713 113 18
;
;
3 0.371 0.736 0.213 113 18
;
;
4 0.629 0.264 0.787 113 18
;
;
